data_2010857
loop_
_publ_author_name
'Shanmuga Sundara Raj, S.'
'Razak, Ibrahim Abdul'
'Fun, Hoong-Kun'
'Zhao, PuSu'
'Jian, Fangfang'
'Yang, Xujie'
'Lu, Lude'
'Wang, Xin'

_publ_section_title
;
 Tris(8-quinolinolato-<i>N</i>,<i>O</i>)cobalt(III) ethanol solvate
;
_journal_issue 4
_journal_name_full 'Acta Crystallographica Section C'
_journal_page_first e130
_journal_page_last e131
_journal_paper_doi 10.1107/S0108270100003516
_journal_volume 56
_journal_year 2000
_chemical_formula_iupac '[Co (C9 H6 N O)3], C2 H6 O'
_chemical_formula_sum 'C29 H24 Co N3 O4'
_chemical_formula_weight 537.44
_chemical_name_systematic
;
tris(8-quinolinolato-N,O)Cobalt(III) Ethanol Solvate
;
_space_group_IT_number 14
_symmetry_cell_setting monoclinic
_symmetry_space_group_name_Hall '-P 2yn'
_symmetry_space_group_name_H-M 'P 1 21/n 1'
_audit_creation_method SHELXL-97
_cell_angle_alpha 90.00
_cell_angle_beta 94.2249(3)
_cell_angle_gamma 90.00
_cell_formula_units_Z 4
_cell_length_a 11.26490(10)
_cell_length_b 13.1101(2)
_cell_length_c 16.6181(3)
_cell_measurement_reflns_used 6862
_cell_measurement_temperature 293(2)
_cell_measurement_theta_max 28.31
_cell_measurement_theta_min 1.98
_cell_volume 2447.56(6)
_computing_cell_refinement 'SAINT (Siemens, 1996)'
_computing_data_collection 'SMART (Siemens, 1996)'
_computing_data_reduction SAINT
_computing_publication_material 'SHELXTL, PARST (Nardelli, 1995) and PLATON (Spek, 1990)'
_computing_structure_refinement SHELXTL
_computing_structure_solution 'SHELXTL (Sheldrick, 1997)'
_diffrn_ambient_temperature 293(2)
_diffrn_detector_area_resol_mean 8.33
_diffrn_measured_fraction_theta_full .983
_diffrn_measured_fraction_theta_max .983
_diffrn_measurement_device_type 'Siemens SMART CCD area-detector'
_diffrn_measurement_method \w
_diffrn_radiation_monochromator graphite
_diffrn_radiation_source 'fine-focus sealed tube'
_diffrn_radiation_type MoK\a
_diffrn_radiation_wavelength .71073
_diffrn_reflns_av_R_equivalents .069
_diffrn_reflns_av_sigmaI/netI .0858
_diffrn_reflns_limit_h_max 9
_diffrn_reflns_limit_h_min -14
_diffrn_reflns_limit_k_max 17
_diffrn_reflns_limit_k_min -17
_diffrn_reflns_limit_l_max 21
_diffrn_reflns_limit_l_min -22
_diffrn_reflns_number 16823
_diffrn_reflns_theta_full 28.27
_diffrn_reflns_theta_max 28.27
_diffrn_reflns_theta_min 1.98
_exptl_absorpt_coefficient_mu .743
_exptl_absorpt_correction_T_max .916
_exptl_absorpt_correction_T_min .765
_exptl_absorpt_correction_type empirical
_exptl_absorpt_process_details '(SADABS; Sheldrick, 1996)'
_exptl_crystal_colour black
_exptl_crystal_density_diffrn 1.459
_exptl_crystal_density_method 'not measured'
_exptl_crystal_description slab
_exptl_crystal_F_000 1112
_exptl_crystal_size_max .38
_exptl_crystal_size_mid .22
_exptl_crystal_size_min .12
_refine_diff_density_max .558
_refine_diff_density_min -.767
_refine_ls_extinction_method none
_refine_ls_goodness_of_fit_ref .973
_refine_ls_hydrogen_treatment constr
_refine_ls_matrix_type full
_refine_ls_number_parameters 334
_refine_ls_number_reflns 5957
_refine_ls_number_restraints 0
_refine_ls_restrained_S_all .973
_refine_ls_R_factor_all .102
_refine_ls_R_factor_gt .055
_refine_ls_shift/su_max <0.001
_refine_ls_shift/su_mean .000
_refine_ls_structure_factor_coef Fsqd
_refine_ls_weighting_details 'calc w = 1/[\s^2^(Fo^2^)+(0.0709P)^2^] where P = (Fo^2^+2Fc^2^)/3'
_refine_ls_weighting_scheme calc
_refine_ls_wR_factor_ref .147
_reflns_number_gt 3727
_reflns_number_total 5957
_reflns_threshold_expression I>2\s(I)
_cod_data_source_file qa0241.cif
_cod_data_source_block I
_cod_depositor_comments
;
The following automatic conversions were performed:
'_symmetry_cell_setting' value 'Monoclinic' changed to 'monoclinic'
according to '/home/saulius/struct/CIF-dictionaries/cif_core.dic'
dictionary named 'cif_core.dic' version 2.4.1 from 2010-06-29.

Automatic conversion script
Id: cif_fix_enum 1527 2010-12-29 10:47:43Z saulius 

The following automatic conversions were performed:

'_symmetry_cell_setting' value 'Monoclinic' changed to 'monoclinic'
according to /home/saulius/struct/CIF-dictionaries/cif_core.dic
dictionary named 'cif_core.dic' version 2.4.1 from 2010-06-29.

Automatic conversion script
Id: cif_fix_values 1715 2011-07-08 13:25:40Z adriana 
;
_cod_original_sg_symbol_H-M 'P 21/n'
_cod_database_code 2010857
_cod_database_fobs_code 2010857

loop_
_symmetry_equiv_pos_as_xyz
'x, y, z'
'-x+1/2, y+1/2, -z+1/2'
'-x, -y, -z'
'x-1/2, -y-1/2, z-1/2'

loop_
_atom_site_label
_atom_site_fract_x
_atom_site_fract_y
_atom_site_fract_z
_atom_site_U_iso_or_equiv
_atom_site_adp_type
_atom_site_calc_flag
_atom_site_refinement_flags
_atom_site_occupancy
_atom_site_disorder_assembly
_atom_site_disorder_group
_atom_site_type_symbol
Co1 .43457(4) .48233(3) .24446(2) .02880(14) Uani d . 1 . . Co
O1 .60063(19) .48624(15) .23028(12) .0341(5) Uani d . 1 . . O
O2 .26970(19) .48312(16) .26418(12) .0355(5) Uani d . 1 . . O
O3 .4288(2) .34339(15) .21476(12) .0384(5) Uani d . 1 . . O
N1 .4524(2) .62417(19) .27415(14) .0297(5) Uani d . 1 . . N
N2 .4612(2) .43695(19) .35408(14) .0334(6) Uani d . 1 . . N
N3 .3944(2) .51022(19) .13143(14) .0314(6) Uani d . 1 . . N
C1 .6477(3) .5763(2) .24959(17) .0325(7) Uani d . 1 . . C
C2 .7673(3) .6014(3) .2492(2) .0430(8) Uani d . 1 . . C
H2A .8222 .5520 .2365 .052 Uiso calc R 1 . . H
C3 .8059(3) .7008(3) .2676(2) .0503(9) Uani d . 1 . . C
H3A .8865 .7160 .2669 .060 Uiso calc R 1 . . H
C4 .7285(3) .7765(3) .2868(2) .0505(9) Uani d . 1 . . C
H4A .7567 .8421 .2975 .061 Uiso calc R 1 . . H
C5 .6072(3) .7548(2) .29042(18) .0384(8) Uani d . 1 . . C
C6 .5181(3) .8238(3) .3100(2) .0485(9) Uani d . 1 . . C
H6A .5382 .8913 .3218 .058 Uiso calc R 1 . . H
C7 .4030(3) .7933(3) .3121(2) .0483(9) Uani d . 1 . . C
H7A .3452 .8395 .3259 .058 Uiso calc R 1 . . H
C8 .3715(3) .6919(2) .29323(18) .0379(7) Uani d . 1 . . C
H8A .2924 .6718 .2942 .046 Uiso calc R 1 . . H
C9 .5689(3) .6542(2) .27146(16) .0300(7) Uani d . 1 . . C
C10 .2528(3) .4524(2) .33918(18) .0349(7) Uani d . 1 . . C
C11 .1441(3) .4455(3) .3718(2) .0488(9) Uani d . 1 . . C
H11A .0747 .4629 .3411 .059 Uiso calc R 1 . . H
C12 .1387(4) .4121(3) .4516(2) .0617(11) Uani d . 1 . . C
H12A .0647 .4089 .4728 .074 Uiso calc R 1 . . H
C13 .2368(4) .3842(3) .4995(2) .0599(11) Uani d . 1 . . C
H13A .2290 .3616 .5519 .072 Uiso calc R 1 . . H
C14 .3507(3) .3898(3) .46889(19) .0445(9) Uani d . 1 . . C
C15 .4598(4) .3634(3) .5099(2) .0529(10) Uani d . 1 . . C
H15A .4613 .3397 .5627 .064 Uiso calc R 1 . . H
C16 .5623(4) .3720(3) .4735(2) .0571(10) Uani d . 1 . . C
H16A .6335 .3526 .5011 .069 Uiso calc R 1 . . H
C17 .5630(3) .4098(3) .39475(19) .0447(9) Uani d . 1 . . C
H17A .6346 .4160 .3707 .054 Uiso calc R 1 . . H
C18 .3558(3) .4260(2) .38872(18) .0347(7) Uani d . 1 . . C
C19 .4038(3) .3311(2) .13693(18) .0340(7) Uani d . 1 . . C
C20 .3965(3) .2376(3) .0978(2) .0423(8) Uani d . 1 . . C
H20A .4116 .1776 .1266 .051 Uiso calc R 1 . . H
C21 .3663(3) .2342(3) .0145(2) .0501(9) Uani d . 1 . . C
H21A .3617 .1710 -.0109 .060 Uiso calc R 1 . . H
C22 .3433(3) .3197(3) -.0309(2) .0524(10) Uani d . 1 . . C
H22A .3221 .3141 -.0859 .063 Uiso calc R 1 . . H
C23 .3518(3) .4166(3) .00591(19) .0397(8) Uani d . 1 . . C
C24 .3355(3) .5116(3) -.0341(2) .0471(9) Uani d . 1 . . C
H24A .3157 .5136 -.0894 .057 Uiso calc R 1 . . H
C25 .3491(3) .6003(3) .0087(2) .0469(9) Uani d . 1 . . C
H25A .3385 .6627 -.0175 .056 Uiso calc R 1 . . H
C26 .3788(3) .5975(3) .09151(18) .0376(7) Uani d . 1 . . C
H26A .3879 .6586 .1197 .045 Uiso calc R 1 . . H
C27 .3821(3) .4202(2) .08965(17) .0312(7) Uani d . 1 . . C
O4 .0598(3) .5801(3) .2098(2) .0969(12) Uani d . 1 . . O
H4B .0971 .5272 .2042 .145 Uiso calc R 1 . . H
C28 .0661(5) .6411(5) .1414(4) .108(2) Uani d . 1 . . C
H28A .1489 .6570 .1348 .130 Uiso calc R 1 . . H
H28B .0249 .7048 .1497 .130 Uiso calc R 1 . . H
C29 .0159(8) .5944(5) .0696(4) .172(4) Uani d . 1 . . C
H29A .0223 .6400 .0249 .258 Uiso calc R 1 . . H
H29B -.0665 .5794 .0754 .258 Uiso calc R 1 . . H
H29C .0578 .5323 .0601 .258 Uiso calc R 1 . . H

loop_
_atom_site_aniso_label
_atom_site_aniso_U_11
_atom_site_aniso_U_22
_atom_site_aniso_U_33
_atom_site_aniso_U_12
_atom_site_aniso_U_13
_atom_site_aniso_U_23
Co1 .0303(2) .0293(2) .0264(2) -.00100(18) -.00034(16) .00050(17)
O1 .0324(11) .0346(11) .0356(11) .0024(10) .0038(10) -.0029(9)
O2 .0323(11) .0439(12) .0298(11) -.0045(10) .0000(9) .0055(9)
O3 .0515(14) .0308(12) .0320(11) -.0029(10) -.0022(10) .0018(9)
N1 .0295(13) .0340(14) .0255(12) .0009(11) .0008(10) .0030(11)
N2 .0394(15) .0299(14) .0301(13) .0012(12) -.0027(12) -.0009(11)
N3 .0289(13) .0367(14) .0284(13) .0003(11) .0015(11) .0006(11)
C1 .0330(16) .0371(18) .0272(15) -.0030(14) .0008(13) .0023(13)
C2 .0291(17) .060(2) .0407(19) .0028(16) .0046(15) -.0005(16)
C3 .0339(19) .067(3) .049(2) -.0175(19) -.0011(17) .0040(19)
C4 .053(2) .050(2) .048(2) -.0205(19) .0019(18) -.0012(17)
C5 .045(2) .0378(18) .0313(17) -.0075(15) -.0024(15) .0030(14)
C6 .065(3) .0282(18) .052(2) .0002(17) .0021(19) .0007(15)
C7 .056(2) .0371(19) .053(2) .0123(17) .0085(19) -.0032(16)
C8 .0333(17) .0410(19) .0393(18) .0067(15) .0012(15) .0003(14)
C9 .0316(16) .0332(16) .0251(15) -.0021(13) .0023(13) .0032(12)
C10 .0409(18) .0315(16) .0325(16) -.0079(14) .0043(14) -.0011(13)
C11 .0366(19) .056(2) .055(2) -.0062(17) .0103(17) .0029(18)
C12 .060(3) .072(3) .057(3) -.021(2) .028(2) -.005(2)
C13 .085(3) .059(2) .038(2) -.016(2) .020(2) .0045(18)
C14 .066(2) .0376(18) .0306(17) -.0074(17) .0065(17) .0000(14)
C15 .075(3) .051(2) .0307(19) .002(2) -.0072(19) .0077(16)
C16 .073(3) .055(2) .040(2) .015(2) -.020(2) .0047(18)
C17 .048(2) .047(2) .0374(19) .0065(16) -.0113(16) .0021(15)
C18 .0460(19) .0303(17) .0276(15) -.0039(14) .0013(14) .0008(12)
C19 .0287(16) .0385(18) .0346(17) -.0027(14) .0012(14) -.0045(14)
C20 .0402(19) .0387(19) .048(2) -.0009(15) .0010(16) -.0097(15)
C21 .044(2) .050(2) .056(2) .0000(17) .0018(18) -.0232(18)
C22 .050(2) .071(3) .0354(19) .000(2) -.0021(17) -.0189(18)
C23 .0326(17) .054(2) .0318(17) .0014(15) .0001(14) -.0054(15)
C24 .048(2) .066(2) .0263(16) .0032(18) -.0036(15) .0051(16)
C25 .049(2) .055(2) .0355(19) .0046(18) .0018(17) .0136(16)
C26 .0415(19) .0387(18) .0325(17) -.0005(15) .0019(15) .0048(14)
C27 .0274(15) .0400(18) .0261(15) -.0015(13) .0009(13) -.0048(13)
O4 .074(2) .103(3) .115(3) .020(2) .013(2) .043(2)
C28 .095(4) .103(5) .129(5) .015(3) .027(4) .056(4)
C29 .313(12) .117(6) .083(5) -.057(6) -.007(6) -.008(4)

loop_
_atom_type_symbol
_atom_type_description
_atom_type_scat_dispersion_real
_atom_type_scat_dispersion_imag
_atom_type_scat_source
C C .0033 .0016 'International Tables Vol C Tables 4.2.6.8 and 6.1.1.4'
H H .0000 .0000 'International Tables Vol C Tables 4.2.6.8 and 6.1.1.4'
N N .0061 .0033 'International Tables Vol C Tables 4.2.6.8 and 6.1.1.4'
O O .0106 .0060 'International Tables Vol C Tables 4.2.6.8 and 6.1.1.4'
Co Co .3494 .9721 'International Tables Vol C Tables 4.2.6.8 and 6.1.1.4'

loop_
_geom_angle_atom_site_label_1
_geom_angle_atom_site_label_2
_geom_angle_atom_site_label_3
_geom_angle
_geom_angle_publ_flag
O3 Co1 O1 90.51(9) ?
O3 Co1 O2 91.99(9) ?
O1 Co1 O2 176.68(9) ?
O3 Co1 N2 87.07(10) ?
O1 Co1 N2 92.27(10) ?
O2 Co1 N2 85.68(10) ?
O3 Co1 N1 175.98(10) ?
O1 Co1 N1 85.47(9) ?
O2 Co1 N1 92.02(10) ?
N2 Co1 N1 92.87(10) ?
O3 Co1 N3 85.83(10) ?
O1 Co1 N3 92.09(10) ?
O2 Co1 N3 90.27(9) ?
N2 Co1 N3 171.70(10) ?
N1 Co1 N3 94.51(10) ?
C1 O1 Co1 111.96(18) ?
C10 O2 Co1 111.45(19) ?
C19 O3 Co1 112.13(18) ?
C8 N1 C9 119.4(3) ?
C8 N1 Co1 130.2(2) ?
C9 N1 Co1 110.45(19) ?
C17 N2 C18 120.0(3) ?
C17 N2 Co1 129.1(2) ?
C18 N2 Co1 110.7(2) ?
C26 N3 C27 119.0(3) ?
C26 N3 Co1 131.4(2) ?
C27 N3 Co1 109.67(19) ?
O1 C1 C2 125.6(3) ?
O1 C1 C9 117.2(3) y
C2 C1 C9 117.2(3) ?
C1 C2 C3 120.4(3) ?
C4 C3 C2 122.1(3) ?
C3 C4 C5 120.1(3) ?
C4 C5 C6 126.5(3) ?
C4 C5 C9 117.5(3) ?
C6 C5 C9 116.1(3) ?
C7 C6 C5 121.0(3) ?
C6 C7 C8 119.9(3) ?
N1 C8 C7 121.3(3) ?
N1 C9 C5 122.4(3) ?
N1 C9 C1 114.8(3) y
C5 C9 C1 122.7(3) ?
O2 C10 C11 125.3(3) ?
O2 C10 C18 116.7(3) y
C11 C10 C18 118.0(3) ?
C10 C11 C12 119.6(4) ?
C13 C12 C11 123.1(4) ?
C12 C13 C14 119.6(3) ?
C15 C14 C13 126.6(3) ?
C15 C14 C18 116.4(3) ?
C13 C14 C18 117.0(3) ?
C16 C15 C14 120.6(3) ?
C15 C16 C17 120.9(4) ?
N2 C17 C16 120.2(3) ?
N2 C18 C10 115.5(3) y
N2 C18 C14 121.8(3) ?
C10 C18 C14 122.7(3) ?
O3 C19 C20 124.8(3) ?
O3 C19 C27 117.4(3) y
C20 C19 C27 117.7(3) ?
C19 C20 C21 119.5(3) ?
C22 C21 C20 122.9(3) ?
C21 C22 C23 119.7(3) ?
C27 C23 C22 117.5(3) ?
C27 C23 C24 116.6(3) ?
C22 C23 C24 125.8(3) ?
C25 C24 C23 119.9(3) ?
C24 C25 C26 120.1(3) ?
N3 C26 C25 122.0(3) ?
N3 C27 C23 122.4(3) ?
N3 C27 C19 114.9(3) y
C23 C27 C19 122.6(3) ?
O4 C28 C29 113.3(6) ?

loop_
_geom_bond_atom_site_label_1
_geom_bond_atom_site_label_2
_geom_bond_site_symmetry_2
_geom_bond_distance
_geom_bond_publ_flag
Co1 O3 . 1.887(2) ?
Co1 O1 . 1.903(2) ?
Co1 O2 . 1.910(2) ?
Co1 N2 . 1.919(2) ?
Co1 N1 . 1.931(2) ?
Co1 N3 . 1.934(2) ?
O1 C1 . 1.325(4) ?
O2 C10 . 1.337(3) ?
O3 C19 . 1.313(4) ?
N1 C8 . 1.327(4) ?
N1 C9 . 1.374(4) ?
N2 C17 . 1.336(4) ?
N2 C18 . 1.365(4) ?
N3 C26 . 1.328(4) ?
N3 C27 . 1.372(4) ?
C1 C2 . 1.387(4) ?
C1 C9 . 1.418(4) ?
C2 C3 . 1.400(5) ?
C3 C4 . 1.374(5) ?
C4 C5 . 1.402(5) ?
C5 C6 . 1.407(5) ?
C5 C9 . 1.416(4) ?
C6 C7 . 1.360(5) ?
C7 C8 . 1.406(5) ?
C10 C11 . 1.378(4) ?
C10 C18 . 1.415(4) ?
C11 C12 . 1.401(5) ?
C12 C13 . 1.364(6) ?
C13 C14 . 1.416(5) ?
C14 C15 . 1.404(5) ?
C14 C18 . 1.419(4) ?
C15 C16 . 1.347(6) ?
C16 C17 . 1.400(5) ?
C19 C20 . 1.388(4) ?
C19 C27 . 1.418(4) ?
C20 C21 . 1.400(5) ?
C21 C22 . 1.366(5) ?
C22 C23 . 1.410(5) ?
C23 C27 . 1.409(4) ?
C23 C24 . 1.418(5) ?
C24 C25 . 1.366(5) ?
C25 C26 . 1.393(4) ?
O4 C28 . 1.396(5) ?
C28 C29 . 1.421(8) ?

loop_
_geom_hbond_atom_site_label_D
_geom_hbond_atom_site_label_H
_geom_hbond_atom_site_label_A
_geom_hbond_site_symmetry_A
_geom_hbond_distance_DH
_geom_hbond_distance_HA
_geom_hbond_distance_DA
_geom_hbond_angle_DHA
_geom_hbond_publ_flag
O4 H4B O2 1_555 .82 2.20 2.777(4) 128 yes
C4 H4A O1 2_655 .93 2.54 3.380(4) 150 yes
C24 H24A O1 3_665 .93 2.59 3.390(4) 145 yes
C15 H15A Cg1 3_666 .93 2.58 3.496(4) 168 yes

loop_
_geom_torsion_atom_site_label_1
_geom_torsion_atom_site_label_2
_geom_torsion_atom_site_label_3
_geom_torsion_atom_site_label_4
_geom_torsion
O3 Co1 O1 C1 -177.09(19)
O2 Co1 O1 C1 -38.2(16)
N2 Co1 O1 C1 -90.0(2)
N1 Co1 O1 C1 2.70(19)
N3 Co1 O1 C1 97.1(2)
O3 Co1 O2 C10 86.1(2)
O1 Co1 O2 C10 -52.8(16)
N2 Co1 O2 C10 -.8(2)
N1 Co1 O2 C10 -93.6(2)
N3 Co1 O2 C10 171.9(2)
O1 Co1 O3 C19 -91.2(2)
O2 Co1 O3 C19 91.0(2)
N2 Co1 O3 C19 176.6(2)
N1 Co1 O3 C19 -94.2(13)
N3 Co1 O3 C19 .9(2)
O3 Co1 N1 C8 -18E1(10)
O1 Co1 N1 C8 177.2(3)
O2 Co1 N1 C8 -5.0(3)
N2 Co1 N1 C8 -90.8(3)
N3 Co1 N1 C8 85.4(3)
O3 Co1 N1 C9 2.1(14)
O1 Co1 N1 C9 -.86(18)
O2 Co1 N1 C9 176.97(18)
N2 Co1 N1 C9 91.19(19)
N3 Co1 N1 C9 -92.61(19)
O3 Co1 N2 C17 84.0(3)
O1 Co1 N2 C17 -6.4(3)
O2 Co1 N2 C17 176.2(3)
N1 Co1 N2 C17 -92.0(3)
N3 Co1 N2 C17 115.3(7)
O3 Co1 N2 C18 -90.8(2)
O1 Co1 N2 C18 178.8(2)
O2 Co1 N2 C18 1.4(2)
N1 Co1 N2 C18 93.3(2)
N3 Co1 N2 C18 -59.5(8)
O3 Co1 N3 C26 -179.3(3)
O1 Co1 N3 C26 -88.9(3)
O2 Co1 N3 C26 88.7(3)
N2 Co1 N3 C26 149.4(7)
N1 Co1 N3 C26 -3.3(3)
O3 Co1 N3 C27 .36(19)
O1 Co1 N3 C27 90.7(2)
O2 Co1 N3 C27 -91.6(2)
N2 Co1 N3 C27 -30.9(8)
N1 Co1 N3 C27 176.34(19)
Co1 O1 C1 C2 176.9(2)
Co1 O1 C1 C9 -4.0(3)
O1 C1 C2 C3 177.4(3)
C9 C1 C2 C3 -1.7(5)
C1 C2 C3 C4 .1(5)
C2 C3 C4 C5 1.6(5)
C3 C4 C5 C6 179.3(3)
C3 C4 C5 C9 -1.7(5)
C4 C5 C6 C7 -179.5(3)
C9 C5 C6 C7 1.5(5)
C5 C6 C7 C8 -1.0(5)
C9 N1 C8 C7 -1.1(4)
Co1 N1 C8 C7 -179.0(2)
C6 C7 C8 N1 .7(5)
C8 N1 C9 C5 1.7(4)
Co1 N1 C9 C5 180.0(2)
C8 N1 C9 C1 -179.3(3)
Co1 N1 C9 C1 -1.0(3)
C4 C5 C9 N1 179.0(3)
C6 C5 C9 N1 -1.8(4)
C4 C5 C9 C1 .1(4)
C6 C5 C9 C1 179.2(3)
O1 C1 C9 N1 3.4(4)
C2 C1 C9 N1 -177.4(3)
O1 C1 C9 C5 -177.6(3)
C2 C1 C9 C5 1.6(4)
Co1 O2 C10 C11 179.5(3)
Co1 O2 C10 C18 .1(3)
O2 C10 C11 C12 -180.0(3)
C18 C10 C11 C12 -.6(5)
C10 C11 C12 C13 -.9(6)
C11 C12 C13 C14 .9(6)
C12 C13 C14 C15 -179.6(4)
C12 C13 C14 C18 .7(5)
C13 C14 C15 C16 179.8(4)
C18 C14 C15 C16 -.5(5)
C14 C15 C16 C17 1.6(6)
C18 N2 C17 C16 -1.3(5)
Co1 N2 C17 C16 -175.6(3)
C15 C16 C17 N2 -.7(6)
C17 N2 C18 C10 -177.1(3)
Co1 N2 C18 C10 -1.8(3)
C17 N2 C18 C14 2.4(5)
Co1 N2 C18 C14 177.8(2)
O2 C10 C18 N2 1.2(4)
C11 C10 C18 N2 -178.3(3)
O2 C10 C18 C14 -178.4(3)
C11 C10 C18 C14 2.2(5)
C15 C14 C18 N2 -1.5(5)
C13 C14 C18 N2 178.3(3)
C15 C14 C18 C10 178.0(3)
C13 C14 C18 C10 -2.2(5)
Co1 O3 C19 C20 178.4(3)
Co1 O3 C19 C27 -2.0(3)
O3 C19 C20 C21 178.5(3)
C27 C19 C20 C21 -1.2(5)
C19 C20 C21 C22 .1(5)
C20 C21 C22 C23 1.1(6)
C21 C22 C23 C27 -1.1(5)
C21 C22 C23 C24 177.1(3)
C27 C23 C24 C25 -.2(5)
C22 C23 C24 C25 -178.5(3)
C23 C24 C25 C26 .0(5)
C27 N3 C26 C25 .7(5)
Co1 N3 C26 C25 -179.7(2)
C24 C25 C26 N3 -.2(5)
C26 N3 C27 C23 -.9(4)
Co1 N3 C27 C23 179.4(2)
C26 N3 C27 C19 178.2(3)
Co1 N3 C27 C19 -1.5(3)
C22 C23 C27 N3 179.1(3)
C24 C23 C27 N3 .6(4)
C22 C23 C27 C19 .0(5)
C24 C23 C27 C19 -178.4(3)
O3 C19 C27 N3 2.3(4)
C20 C19 C27 N3 -178.0(3)
O3 C19 C27 C23 -178.5(3)
C20 C19 C27 C23 1.1(5)
